data_1568781
loop_
_publ_author_name
'Mavroskoufis, Andreas'
'Lohani, Manish'
'Weber, Manuela'
'Hopkinson, Matthew N.'
'G&#xf6;tze, Jan P'

_publ_section_title
;
 A (TD-)DFT study on photo-NHC catalysis: photoenolization/Diels-Alder
 reaction of acid fluorides catalyzed by <i>N</i>-heterocyclic carbenes.
;
_journal_issue 15
_journal_name_full 'Chemical science'
_journal_page_first 4027
_journal_page_last 4037
_journal_paper_doi 10.1039/d2sc04732b
_journal_volume 14
_journal_year 2023
_chemical_formula_sum 'C17 H13 F3 O2'
_chemical_formula_weight 306.27
_space_group_crystal_system triclinic
_space_group_IT_number 2
_space_group_name_Hall '-P 1'
_space_group_name_H-M_alt 'P -1'
_atom_sites_solution_hydrogens geom
_audit_block_doi 10.5517/ccdc.csd.cc2bv0s0
_audit_creation_method SHELXL-2018/3
_audit_update_record
;
2022-05-02 deposited with the CCDC.	2023-04-02 downloaded from the CCDC.
;
_cell_angle_alpha 87.244(2)
_cell_angle_beta 72.344(2)
_cell_angle_gamma 78.9480(10)
_cell_formula_units_Z 4
_cell_length_a 9.2422(7)
_cell_length_b 11.4334(7)
_cell_length_c 14.3847(12)
_cell_measurement_reflns_used 9516
_cell_measurement_temperature 100(2)
_cell_measurement_theta_max 68.21
_cell_measurement_theta_min 3.22
_cell_volume 1421.48(18)
_computing_cell_refinement 'Bruker SAINT'
_computing_data_collection 'Bruker APEX3'
_computing_data_reduction 'Bruker SAINT'
_computing_structure_refinement 'SHELXL-2018/3 (Sheldrick, 2018)'
_computing_structure_solution 'SHELXT 2018/2 (Sheldrick, 2018)'
_diffrn_ambient_temperature 100(2)
_diffrn_measured_fraction_theta_full 0.975
_diffrn_measured_fraction_theta_max 0.973
_diffrn_measurement_device_type 'Bruker Photon CMOS Detector, D8 Venture'
_diffrn_measurement_method '\f and \w scans'
_diffrn_radiation_type CuK\a
_diffrn_radiation_wavelength 1.54178
_diffrn_reflns_av_R_equivalents 0.0295
_diffrn_reflns_av_unetI/netI 0.0251
_diffrn_reflns_Laue_measured_fraction_full 0.975
_diffrn_reflns_Laue_measured_fraction_max 0.973
_diffrn_reflns_limit_h_max 11
_diffrn_reflns_limit_h_min -10
_diffrn_reflns_limit_k_max 13
_diffrn_reflns_limit_k_min -13
_diffrn_reflns_limit_l_max 17
_diffrn_reflns_limit_l_min -17
_diffrn_reflns_number 27638
_diffrn_reflns_point_group_measured_fraction_full 0.975
_diffrn_reflns_point_group_measured_fraction_max 0.973
_diffrn_reflns_theta_full 67.679
_diffrn_reflns_theta_max 68.309
_diffrn_reflns_theta_min 3.224
_diffrn_source 'sealed tube'
_exptl_absorpt_coefficient_mu 1.024
_exptl_absorpt_correction_type multi-scan
_exptl_crystal_colour colourless
_exptl_crystal_density_diffrn 1.431
_exptl_crystal_description block
_exptl_crystal_F_000 632
_exptl_crystal_size_max 0.500
_exptl_crystal_size_mid 0.430
_exptl_crystal_size_min 0.400
_exptl_transmission_factor_max 0.7211
_exptl_transmission_factor_min 0.6296
_refine_diff_density_max 0.341
_refine_diff_density_min -0.216
_refine_diff_density_rms 0.044
_refine_ls_extinction_coef 0.0023(3)
_refine_ls_extinction_expression Fc^*^=kFc[1+0.001xFc^2^\l^3^/sin(2\q)]^-1/4^
_refine_ls_extinction_method 'SHELXL-2018/3 (Sheldrick 2018)'
_refine_ls_goodness_of_fit_ref 1.100
_refine_ls_hydrogen_treatment constr
_refine_ls_matrix_type full
_refine_ls_number_parameters 400
_refine_ls_number_reflns 5070
_refine_ls_number_restraints 0
_refine_ls_restrained_S_all 1.100
_refine_ls_R_factor_all 0.0370
_refine_ls_R_factor_gt 0.0362
_refine_ls_shift/su_max 0.000
_refine_ls_shift/su_mean 0.000
_refine_ls_structure_factor_coef Fsqd
_refine_ls_weighting_details 'w=1/[\s^2^(Fo^2^)+(0.0277P)^2^+0.9392P] where P=(Fo^2^+2Fc^2^)/3'
_refine_ls_weighting_scheme calc
_refine_ls_wR_factor_gt 0.0903
_refine_ls_wR_factor_ref 0.0909
_reflns_Friedel_coverage 0.000
_reflns_number_gt 4946
_reflns_number_total 5070
_reflns_threshold_expression 'I > 2\s(I)'
_cod_data_source_file d2sc04732b2.cif
_cod_data_source_block 0233FB_AM
_cod_depositor_comments 'Adding full bibliography for 1568779--1568781.cif.'
_cod_database_code 1568781
_shelx_shelxl_version_number 2018/3
_shelx_space_group_comment
;
The symmetry employed for this shelxl refinement is uniquely defined
by the following loop, which should always be used as a source of
symmetry information in preference to the above space-group names.
They are only intended as comments.
;
_shelx_estimated_absorpt_t_min 0.628
_shelx_estimated_absorpt_t_max 0.685

loop_
_space_group_symop_operation_xyz
'x, y, z'
'-x, -y, -z'

loop_
_atom_site_label
_atom_site_type_symbol
_atom_site_fract_x
_atom_site_fract_y
_atom_site_fract_z
_atom_site_U_iso_or_equiv
_atom_site_adp_type
_atom_site_occupancy
_atom_site_site_symmetry_order
_atom_site_calc_flag
_atom_site_refinement_flags_posn
_atom_site_refinement_flags_adp
_atom_site_refinement_flags_occupancy
_atom_site_disorder_assembly
_atom_site_disorder_group
F1B F 0.53913(11) 0.36337(8) 0.97239(6) 0.0276(2) Uani 1 1 d . . . . .
F2B F 0.55163(10) 0.46867(7) 0.84284(6) 0.0257(2) Uani 1 1 d . . . . .
F3B F 0.33122(10) 0.44705(8) 0.94127(7) 0.0317(2) Uani 1 1 d . . . . .
O1B O 0.17508(12) 0.15380(10) 0.99313(8) 0.0261(2) Uani 1 1 d . . . . .
O2B O 0.39721(11) 0.20116(9) 0.91044(7) 0.0182(2) Uani 1 1 d . . . . .
C1B C 0.24017(17) 0.21617(13) 0.93026(10) 0.0197(3) Uani 1 1 d . . . . .
C2B C 0.16395(17) 0.30417(13) 0.87361(10) 0.0208(3) Uani 1 1 d . . . . .
C3B C 0.00332(18) 0.34123(14) 0.90639(11) 0.0252(3) Uani 1 1 d . . . . .
H3B H -0.056339 0.309955 0.964751 0.030 Uiso 1 1 calc R U . . .
C4B C -0.06736(18) 0.42357(15) 0.85311(12) 0.0281(3) Uani 1 1 d . . . . .
H4B H -0.175927 0.451092 0.875748 0.034 Uiso 1 1 calc R U . . .
C5B C 0.01997(19) 0.46645(14) 0.76626(12) 0.0285(3) Uani 1 1 d . . . . .
H5B H -0.029751 0.521902 0.729155 0.034 Uiso 1 1 calc R U . . .
C6B C 0.17883(18) 0.42906(13) 0.73333(11) 0.0242(3) Uani 1 1 d . . . . .
H6B H 0.237401 0.458147 0.673537 0.029 Uiso 1 1 calc R U . . .
C7B C 0.25220(17) 0.34923(13) 0.78764(10) 0.0196(3) Uani 1 1 d . . . . .
C8B C 0.42456(16) 0.30463(12) 0.75371(10) 0.0185(3) Uani 1 1 d . . . . .
H8B H 0.475394 0.368215 0.714330 0.022 Uiso 1 1 calc R U . . .
C9B C 0.48628(16) 0.27700(12) 0.84175(10) 0.0179(3) Uani 1 1 d . . . . .
C10B C 0.45979(18) 0.19389(14) 0.68849(11) 0.0242(3) Uani 1 1 d . . . . .
H10A H 0.416608 0.213710 0.634099 0.036 Uiso 1 1 calc R U . . .
H10B H 0.413312 0.130006 0.726861 0.036 Uiso 1 1 calc R U . . .
H10C H 0.571916 0.167314 0.662900 0.036 Uiso 1 1 calc R U . . .
C11B C 0.47555(17) 0.39045(13) 0.90033(10) 0.0204(3) Uani 1 1 d . . . . .
C12B C 0.65505(17) 0.21271(12) 0.81244(10) 0.0191(3) Uani 1 1 d . . . . .
C13B C 0.70457(18) 0.11708(13) 0.86535(11) 0.0221(3) Uani 1 1 d . . . . .
H13B H 0.632481 0.089003 0.919846 0.026 Uiso 1 1 calc R U . . .
C14B C 0.85901(18) 0.06223(14) 0.83898(11) 0.0254(3) Uani 1 1 d . . . . .
H14B H 0.892102 -0.003209 0.875576 0.030 Uiso 1 1 calc R U . . .
C15B C 0.96538(18) 0.10236(14) 0.75952(11) 0.0258(3) Uani 1 1 d . . . . .
H15B H 1.071136 0.064929 0.741826 0.031 Uiso 1 1 calc R U . . .
C16B C 0.91626(18) 0.19735(14) 0.70621(11) 0.0264(3) Uani 1 1 d . . . . .
H16B H 0.988408 0.224687 0.651320 0.032 Uiso 1 1 calc R U . . .
C17B C 0.76242(18) 0.25271(13) 0.73255(11) 0.0234(3) Uani 1 1 d . . . . .
H17B H 0.729773 0.318349 0.695988 0.028 Uiso 1 1 calc R U . . .
F1 F 0.74493(10) 0.82876(9) 0.46759(6) 0.0292(2) Uani 1 1 d . . . . .
F2 F 0.70544(12) 0.97475(8) 0.56603(7) 0.0326(2) Uani 1 1 d . . . . .
F3 F 0.52317(10) 0.87935(9) 0.57252(6) 0.0306(2) Uani 1 1 d . . . . .
O1 O 0.51473(12) 0.55606(9) 0.63835(8) 0.0252(2) Uani 1 1 d . . . . .
O2 O 0.68915(11) 0.66829(9) 0.61928(7) 0.0202(2) Uani 1 1 d . . . . .
C1 C 0.54384(16) 0.64525(12) 0.66401(10) 0.0190(3) Uani 1 1 d . . . . .
C2 C 0.43696(17) 0.72974(12) 0.74003(10) 0.0187(3) Uani 1 1 d . . . . .
C3 C 0.28333(17) 0.71753(13) 0.77587(11) 0.0227(3) Uani 1 1 d . . . . .
H3 H 0.248711 0.655217 0.752219 0.027 Uiso 1 1 calc R U . . .
C4 C 0.18080(18) 0.79651(14) 0.84619(11) 0.0260(3) Uani 1 1 d . . . . .
H4 H 0.075436 0.788748 0.870789 0.031 Uiso 1 1 calc R U . . .
C5 C 0.23216(18) 0.88697(14) 0.88065(11) 0.0261(3) Uani 1 1 d . . . . .
H5 H 0.161625 0.940997 0.929026 0.031 Uiso 1 1 calc R U . . .
C6 C 0.38608(18) 0.89932(13) 0.84502(10) 0.0231(3) Uani 1 1 d . . . . .
H6 H 0.420336 0.961323 0.869359 0.028 Uiso 1 1 calc R U . . .
C7 C 0.49014(17) 0.82086(12) 0.77366(10) 0.0184(3) Uani 1 1 d . . . . .
C8 C 0.66021(17) 0.82564(12) 0.73852(10) 0.0188(3) Uani 1 1 d . . . . .
H8 H 0.672401 0.910362 0.741029 0.023 Uiso 1 1 calc R U . . .
C9 C 0.73207(16) 0.77988(12) 0.63215(10) 0.0178(3) Uani 1 1 d . . . . .
C10 C 0.73849(18) 0.75237(15) 0.80826(11) 0.0263(3) Uani 1 1 d . . . . .
H10D H 0.727144 0.669076 0.806661 0.039 Uiso 1 1 calc R U . . .
H10E H 0.689761 0.784405 0.874728 0.039 Uiso 1 1 calc R U . . .
H10F H 0.848507 0.756891 0.787887 0.039 Uiso 1 1 calc R U . . .
C11 C 0.67475(17) 0.86660(13) 0.55969(10) 0.0208(3) Uani 1 1 d . . . . .
C12 C 0.90880(17) 0.75802(13) 0.59822(10) 0.0194(3) Uani 1 1 d . . . . .
C13 C 0.99417(18) 0.65183(13) 0.55217(11) 0.0230(3) Uani 1 1 d . . . . .
H13 H 0.942509 0.591818 0.541503 0.028 Uiso 1 1 calc R U . . .
C14 C 1.15495(18) 0.63276(15) 0.52155(11) 0.0274(3) Uani 1 1 d . . . . .
H14 H 1.212670 0.559778 0.490335 0.033 Uiso 1 1 calc R U . . .
C15 C 1.23048(18) 0.71987(16) 0.53652(11) 0.0291(4) Uani 1 1 d . . . . .
H15 H 1.340221 0.706619 0.515916 0.035 Uiso 1 1 calc R U . . .
C16 C 1.14694(19) 0.82610(16) 0.58135(12) 0.0299(4) Uani 1 1 d . . . . .
H16 H 1.199252 0.886074 0.591239 0.036 Uiso 1 1 calc R U . . .
C17 C 0.98628(18) 0.84568(14) 0.61212(11) 0.0256(3) Uani 1 1 d . . . . .
H17 H 0.929196 0.919146 0.642733 0.031 Uiso 1 1 calc R U . . .

loop_
_atom_site_aniso_label
_atom_site_aniso_U_11
_atom_site_aniso_U_22
_atom_site_aniso_U_33
_atom_site_aniso_U_23
_atom_site_aniso_U_13
_atom_site_aniso_U_12
F1B 0.0329(5) 0.0320(5) 0.0225(4) -0.0042(4) -0.0140(4) -0.0068(4)
F2B 0.0292(5) 0.0205(4) 0.0296(5) -0.0004(3) -0.0096(4) -0.0083(4)
F3B 0.0195(5) 0.0345(5) 0.0388(5) -0.0194(4) -0.0049(4) -0.0010(4)
O1B 0.0228(5) 0.0321(6) 0.0218(5) 0.0067(4) -0.0027(4) -0.0091(5)
O2B 0.0165(5) 0.0222(5) 0.0153(5) 0.0037(4) -0.0031(4) -0.0057(4)
C1B 0.0193(7) 0.0232(7) 0.0160(7) -0.0024(5) -0.0030(6) -0.0059(6)
C2B 0.0224(8) 0.0219(7) 0.0205(7) -0.0014(6) -0.0084(6) -0.0063(6)
C3B 0.0214(8) 0.0319(8) 0.0234(7) 0.0006(6) -0.0061(6) -0.0088(6)
C4B 0.0181(7) 0.0347(9) 0.0315(8) -0.0012(7) -0.0085(6) -0.0030(6)
C5B 0.0268(8) 0.0288(8) 0.0316(8) 0.0031(6) -0.0136(7) -0.0023(6)
C6B 0.0251(8) 0.0252(7) 0.0241(7) 0.0024(6) -0.0088(6) -0.0073(6)
C7B 0.0210(7) 0.0203(7) 0.0198(7) -0.0017(5) -0.0075(6) -0.0065(6)
C8B 0.0197(7) 0.0210(7) 0.0153(7) 0.0013(5) -0.0049(5) -0.0061(6)
C9B 0.0194(7) 0.0199(7) 0.0146(6) 0.0014(5) -0.0035(5) -0.0070(6)
C10B 0.0278(8) 0.0273(8) 0.0185(7) -0.0039(6) -0.0078(6) -0.0053(6)
C11B 0.0182(7) 0.0235(7) 0.0199(7) -0.0027(6) -0.0057(6) -0.0042(6)
C12B 0.0186(7) 0.0206(7) 0.0183(7) -0.0034(5) -0.0050(6) -0.0040(6)
C13B 0.0229(8) 0.0253(7) 0.0187(7) 0.0013(6) -0.0055(6) -0.0075(6)
C14B 0.0269(8) 0.0242(7) 0.0261(8) 0.0021(6) -0.0115(6) -0.0017(6)
C15B 0.0182(7) 0.0277(8) 0.0294(8) -0.0066(6) -0.0060(6) 0.0006(6)
C16B 0.0227(8) 0.0306(8) 0.0220(7) -0.0004(6) 0.0000(6) -0.0061(6)
C17B 0.0237(8) 0.0229(7) 0.0213(7) 0.0022(6) -0.0046(6) -0.0030(6)
F1 0.0227(5) 0.0477(6) 0.0142(4) -0.0016(4) -0.0031(3) -0.0029(4)
F2 0.0450(6) 0.0223(5) 0.0312(5) 0.0075(4) -0.0124(4) -0.0078(4)
F3 0.0176(4) 0.0451(6) 0.0245(5) 0.0102(4) -0.0046(4) 0.0003(4)
O1 0.0249(6) 0.0217(5) 0.0279(6) -0.0042(4) -0.0033(4) -0.0079(4)
O2 0.0166(5) 0.0184(5) 0.0231(5) -0.0059(4) -0.0004(4) -0.0046(4)
C1 0.0177(7) 0.0198(7) 0.0189(7) 0.0018(5) -0.0046(6) -0.0040(6)
C2 0.0202(7) 0.0188(7) 0.0155(7) 0.0029(5) -0.0044(5) -0.0019(6)
C3 0.0206(7) 0.0256(7) 0.0211(7) 0.0039(6) -0.0052(6) -0.0047(6)
C4 0.0187(7) 0.0331(8) 0.0211(7) 0.0062(6) -0.0020(6) -0.0006(6)
C5 0.0242(8) 0.0287(8) 0.0171(7) -0.0008(6) -0.0006(6) 0.0065(6)
C6 0.0279(8) 0.0210(7) 0.0178(7) -0.0009(5) -0.0054(6) -0.0007(6)
C7 0.0202(7) 0.0181(7) 0.0150(6) 0.0031(5) -0.0043(5) -0.0011(5)
C8 0.0216(7) 0.0186(7) 0.0156(7) -0.0015(5) -0.0045(6) -0.0037(6)
C9 0.0194(7) 0.0165(7) 0.0174(7) -0.0015(5) -0.0046(5) -0.0043(5)
C10 0.0231(8) 0.0372(9) 0.0190(7) 0.0026(6) -0.0078(6) -0.0044(7)
C11 0.0186(7) 0.0252(7) 0.0173(7) -0.0005(5) -0.0034(5) -0.0039(6)
C12 0.0191(7) 0.0232(7) 0.0155(7) 0.0031(5) -0.0044(5) -0.0045(6)
C13 0.0224(8) 0.0243(7) 0.0210(7) 0.0003(6) -0.0050(6) -0.0038(6)
C14 0.0226(8) 0.0311(8) 0.0224(7) 0.0027(6) -0.0025(6) 0.0020(6)
C15 0.0176(7) 0.0467(10) 0.0217(8) 0.0096(7) -0.0050(6) -0.0063(7)
C16 0.0289(9) 0.0386(9) 0.0277(8) 0.0059(7) -0.0110(7) -0.0166(7)
C17 0.0256(8) 0.0268(8) 0.0243(8) -0.0005(6) -0.0050(6) -0.0084(6)

loop_
_atom_type_symbol
_atom_type_description
_atom_type_scat_dispersion_real
_atom_type_scat_dispersion_imag
_atom_type_scat_source
C C 0.0181 0.0091 'International Tables Vol C Tables 4.2.6.8 and 6.1.1.4'
H H 0.0000 0.0000 'International Tables Vol C Tables 4.2.6.8 and 6.1.1.4'
F F 0.0727 0.0534 'International Tables Vol C Tables 4.2.6.8 and 6.1.1.4'
O O 0.0492 0.0322 'International Tables Vol C Tables 4.2.6.8 and 6.1.1.4'

loop_
_geom_angle_atom_site_label_1
_geom_angle_atom_site_label_2
_geom_angle_atom_site_label_3
_geom_angle
_geom_angle_site_symmetry_1
_geom_angle_site_symmetry_3
_geom_angle_publ_flag
C1B O2B C9B 121.30(11) . . ?
O1B C1B O2B 116.36(13) . . ?
O1B C1B C2B 125.08(14) . . ?
O2B C1B C2B 118.56(12) . . ?
C7B C2B C3B 120.66(14) . . ?
C7B C2B C1B 119.80(13) . . ?
C3B C2B C1B 119.54(13) . . ?
C4B C3B C2B 119.29(14) . . ?
C4B C3B H3B 120.4 . . ?
C2B C3B H3B 120.4 . . ?
C3B C4B C5B 120.12(15) . . ?
C3B C4B H4B 119.9 . . ?
C5B C4B H4B 119.9 . . ?
C6B C5B C4B 120.61(15) . . ?
C6B C5B H5B 119.7 . . ?
C4B C5B H5B 119.7 . . ?
C7B C6B C5B 119.96(14) . . ?
C7B C6B H6B 120.0 . . ?
C5B C6B H6B 120.0 . . ?
C6B C7B C2B 119.31(14) . . ?
C6B C7B C8B 121.71(13) . . ?
C2B C7B C8B 118.90(13) . . ?
C7B C8B C9B 110.28(11) . . ?
C7B C8B C10B 109.01(12) . . ?
C9B C8B C10B 111.39(12) . . ?
C7B C8B H8B 108.7 . . ?
C9B C8B H8B 108.7 . . ?
C10B C8B H8B 108.7 . . ?
O2B C9B C12B 107.06(11) . . ?
O2B C9B C8B 110.98(11) . . ?
C12B C9B C8B 112.53(11) . . ?
O2B C9B C11B 105.79(11) . . ?
C12B C9B C11B 107.30(11) . . ?
C8B C9B C11B 112.77(11) . . ?
C8B C10B H10A 109.5 . . ?
C8B C10B H10B 109.5 . . ?
H10A C10B H10B 109.5 . . ?
C8B C10B H10C 109.5 . . ?
H10A C10B H10C 109.5 . . ?
H10B C10B H10C 109.5 . . ?
F3B C11B F1B 106.74(11) . . ?
F3B C11B F2B 107.21(12) . . ?
F1B C11B F2B 107.27(11) . . ?
F3B C11B C9B 113.63(12) . . ?
F1B C11B C9B 110.82(12) . . ?
F2B C11B C9B 110.87(11) . . ?
C13B C12B C17B 119.12(13) . . ?
C13B C12B C9B 121.28(13) . . ?
C17B C12B C9B 119.58(13) . . ?
C12B C13B C14B 120.26(14) . . ?
C12B C13B H13B 119.9 . . ?
C14B C13B H13B 119.9 . . ?
C15B C14B C13B 120.41(14) . . ?
C15B C14B H14B 119.8 . . ?
C13B C14B H14B 119.8 . . ?
C16B C15B C14B 119.50(14) . . ?
C16B C15B H15B 120.2 . . ?
C14B C15B H15B 120.2 . . ?
C15B C16B C17B 120.27(14) . . ?
C15B C16B H16B 119.9 . . ?
C17B C16B H16B 119.9 . . ?
C16B C17B C12B 120.43(14) . . ?
C16B C17B H17B 119.8 . . ?
C12B C17B H17B 119.8 . . ?
C1 O2 C9 122.36(11) . . ?
O1 C1 O2 116.60(13) . . ?
O1 C1 C2 125.32(13) . . ?
O2 C1 C2 118.08(12) . . ?
C3 C2 C7 121.05(13) . . ?
C3 C2 C1 118.72(13) . . ?
C7 C2 C1 120.22(13) . . ?
C4 C3 C2 119.72(15) . . ?
C4 C3 H3 120.1 . . ?
C2 C3 H3 120.1 . . ?
C3 C4 C5 119.86(15) . . ?
C3 C4 H4 120.1 . . ?
C5 C4 H4 120.1 . . ?
C4 C5 C6 120.56(14) . . ?
C4 C5 H5 119.7 . . ?
C6 C5 H5 119.7 . . ?
C5 C6 C7 120.09(14) . . ?
C5 C6 H6 120.0 . . ?
C7 C6 H6 120.0 . . ?
C6 C7 C2 118.71(14) . . ?
C6 C7 C8 121.66(13) . . ?
C2 C7 C8 119.42(12) . . ?
C7 C8 C10 108.35(12) . . ?
C7 C8 C9 110.50(11) . . ?
C10 C8 C9 112.12(12) . . ?
C7 C8 H8 108.6 . . ?
C10 C8 H8 108.6 . . ?
C9 C8 H8 108.6 . . ?
O2 C9 C12 106.32(11) . . ?
O2 C9 C8 111.33(11) . . ?
C12 C9 C8 113.48(11) . . ?
O2 C9 C11 105.56(11) . . ?
C12 C9 C11 107.68(11) . . ?
C8 C9 C11 111.99(11) . . ?
C8 C10 H10D 109.5 . . ?
C8 C10 H10E 109.5 . . ?
H10D C10 H10E 109.5 . . ?
C8 C10 H10F 109.5 . . ?
H10D C10 H10F 109.5 . . ?
H10E C10 H10F 109.5 . . ?
F2 C11 F3 107.49(12) . . ?
F2 C11 F1 106.89(12) . . ?
F3 C11 F1 106.10(11) . . ?
F2 C11 C9 111.28(12) . . ?
F3 C11 C9 113.66(12) . . ?
F1 C11 C9 111.05(12) . . ?
C13 C12 C17 119.05(14) . . ?
C13 C12 C9 120.84(13) . . ?
C17 C12 C9 120.11(13) . . ?
C12 C13 C14 120.42(15) . . ?
C12 C13 H13 119.8 . . ?
C14 C13 H13 119.8 . . ?
C15 C14 C13 120.00(15) . . ?
C15 C14 H14 120.0 . . ?
C13 C14 H14 120.0 . . ?
C16 C15 C14 120.10(15) . . ?
C16 C15 H15 119.9 . . ?
C14 C15 H15 119.9 . . ?
C15 C16 C17 120.17(15) . . ?
C15 C16 H16 119.9 . . ?
C17 C16 H16 119.9 . . ?
C16 C17 C12 120.24(15) . . ?
C16 C17 H17 119.9 . . ?
C12 C17 H17 119.9 . . ?

loop_
_geom_bond_atom_site_label_1
_geom_bond_atom_site_label_2
_geom_bond_distance
_geom_bond_site_symmetry_2
_geom_bond_publ_flag
F1B C11B 1.3358(17) . ?
F2B C11B 1.3399(17) . ?
F3B C11B 1.3319(17) . ?
O1B C1B 1.2086(18) . ?
O2B C1B 1.3695(17) . ?
O2B C9B 1.4504(16) . ?
C1B C2B 1.473(2) . ?
C2B C7B 1.396(2) . ?
C2B C3B 1.400(2) . ?
C3B C4B 1.378(2) . ?
C3B H3B 0.9500 . ?
C4B C5B 1.391(2) . ?
C4B H4B 0.9500 . ?
C5B C6B 1.386(2) . ?
C5B H5B 0.9500 . ?
C6B C7B 1.385(2) . ?
C6B H6B 0.9500 . ?
C7B C8B 1.509(2) . ?
C8B C9B 1.5362(19) . ?
C8B C10B 1.5363(19) . ?
C8B H8B 1.0000 . ?
C9B C12B 1.5304(19) . ?
C9B C11B 1.5516(19) . ?
C10B H10A 0.9800 . ?
C10B H10B 0.9800 . ?
C10B H10C 0.9800 . ?
C12B C13B 1.387(2) . ?
C12B C17B 1.395(2) . ?
C13B C14B 1.388(2) . ?
C13B H13B 0.9500 . ?
C14B C15B 1.387(2) . ?
C14B H14B 0.9500 . ?
C15B C16B 1.384(2) . ?
C15B H15B 0.9500 . ?
C16B C17B 1.385(2) . ?
C16B H16B 0.9500 . ?
C17B H17B 0.9500 . ?
F1 C11 1.3377(17) . ?
F2 C11 1.3337(17) . ?
F3 C11 1.3362(17) . ?
O1 C1 1.2041(18) . ?
O2 C1 1.3720(17) . ?
O2 C9 1.4425(16) . ?
C1 C2 1.4784(19) . ?
C2 C3 1.388(2) . ?
C2 C7 1.396(2) . ?
C3 C4 1.384(2) . ?
C3 H3 0.9500 . ?
C4 C5 1.386(2) . ?
C4 H4 0.9500 . ?
C5 C6 1.391(2) . ?
C5 H5 0.9500 . ?
C6 C7 1.394(2) . ?
C6 H6 0.9500 . ?
C7 C8 1.509(2) . ?
C8 C10 1.536(2) . ?
C8 C9 1.5438(18) . ?
C8 H8 1.0000 . ?
C9 C12 1.530(2) . ?
C9 C11 1.5441(19) . ?
C10 H10D 0.9800 . ?
C10 H10E 0.9800 . ?
C10 H10F 0.9800 . ?
C12 C13 1.389(2) . ?
C12 C17 1.392(2) . ?
C13 C14 1.392(2) . ?
C13 H13 0.9500 . ?
C14 C15 1.380(2) . ?
C14 H14 0.9500 . ?
C15 C16 1.379(2) . ?
C15 H15 0.9500 . ?
C16 C17 1.391(2) . ?
C16 H16 0.9500 . ?
C17 H17 0.9500 . ?

loop_
_geom_torsion_atom_site_label_1
_geom_torsion_atom_site_label_2
_geom_torsion_atom_site_label_3
_geom_torsion_atom_site_label_4
_geom_torsion
_geom_torsion_site_symmetry_1
_geom_torsion_site_symmetry_2
_geom_torsion_site_symmetry_3
_geom_torsion_site_symmetry_4
_geom_torsion_publ_flag
C9B O2B C1B O1B -175.33(12) . . . . ?
C9B O2B C1B C2B 5.56(18) . . . . ?
O1B C1B C2B C7B -163.98(14) . . . . ?
O2B C1B C2B C7B 15.0(2) . . . . ?
O1B C1B C2B C3B 15.7(2) . . . . ?
O2B C1B C2B C3B -165.33(13) . . . . ?
C7B C2B C3B C4B -0.4(2) . . . . ?
C1B C2B C3B C4B 180.00(14) . . . . ?
C2B C3B C4B C5B 1.9(2) . . . . ?
C3B C4B C5B C6B -1.4(2) . . . . ?
C4B C5B C6B C7B -0.7(2) . . . . ?
C5B C6B C7B C2B 2.2(2) . . . . ?
C5B C6B C7B C8B 178.98(14) . . . . ?
C3B C2B C7B C6B -1.7(2) . . . . ?
C1B C2B C7B C6B 177.96(13) . . . . ?
C3B C2B C7B C8B -178.54(13) . . . . ?
C1B C2B C7B C8B 1.1(2) . . . . ?
C6B C7B C8B C9B 149.58(13) . . . . ?
C2B C7B C8B C9B -33.61(17) . . . . ?
C6B C7B C8B C10B -87.84(16) . . . . ?
C2B C7B C8B C10B 88.97(15) . . . . ?
C1B O2B C9B C12B -161.98(11) . . . . ?
C1B O2B C9B C8B -38.82(16) . . . . ?
C1B O2B C9B C11B 83.81(14) . . . . ?
C7B C8B C9B O2B 50.79(15) . . . . ?
C10B C8B C9B O2B -70.39(15) . . . . ?
C7B C8B C9B C12B 170.73(11) . . . . ?
C10B C8B C9B C12B 49.56(16) . . . . ?
C7B C8B C9B C11B -67.70(15) . . . . ?
C10B C8B C9B C11B 171.12(12) . . . . ?
O2B C9B C11B F3B -57.76(15) . . . . ?
C12B C9B C11B F3B -171.80(11) . . . . ?
C8B C9B C11B F3B 63.72(16) . . . . ?
O2B C9B C11B F1B 62.42(14) . . . . ?
C12B C9B C11B F1B -51.62(15) . . . . ?
C8B C9B C11B F1B -176.10(11) . . . . ?
O2B C9B C11B F2B -178.58(11) . . . . ?
C12B C9B C11B F2B 67.38(14) . . . . ?
C8B C9B C11B F2B -57.10(15) . . . . ?
O2B C9B C12B C13B -14.73(17) . . . . ?
C8B C9B C12B C13B -136.92(14) . . . . ?
C11B C9B C12B C13B 98.46(15) . . . . ?
O2B C9B C12B C17B 166.98(12) . . . . ?
C8B C9B C12B C17B 44.79(17) . . . . ?
C11B C9B C12B C17B -79.83(16) . . . . ?
C17B C12B C13B C14B 0.1(2) . . . . ?
C9B C12B C13B C14B -178.23(13) . . . . ?
C12B C13B C14B C15B 0.0(2) . . . . ?
C13B C14B C15B C16B -0.3(2) . . . . ?
C14B C15B C16B C17B 0.6(2) . . . . ?
C15B C16B C17B C12B -0.6(2) . . . . ?
C13B C12B C17B C16B 0.2(2) . . . . ?
C9B C12B C17B C16B 178.58(13) . . . . ?
C9 O2 C1 O1 170.61(12) . . . . ?
C9 O2 C1 C2 -10.22(18) . . . . ?
O1 C1 C2 C3 -10.1(2) . . . . ?
O2 C1 C2 C3 170.80(12) . . . . ?
O1 C1 C2 C7 170.80(14) . . . . ?
O2 C1 C2 C7 -8.29(19) . . . . ?
C7 C2 C3 C4 -0.1(2) . . . . ?
C1 C2 C3 C4 -179.21(13) . . . . ?
C2 C3 C4 C5 -0.2(2) . . . . ?
C3 C4 C5 C6 0.1(2) . . . . ?
C4 C5 C6 C7 0.4(2) . . . . ?
C5 C6 C7 C2 -0.7(2) . . . . ?
C5 C6 C7 C8 -175.43(13) . . . . ?
C3 C2 C7 C6 0.6(2) . . . . ?
C1 C2 C7 C6 179.67(12) . . . . ?
C3 C2 C7 C8 175.44(13) . . . . ?
C1 C2 C7 C8 -5.50(19) . . . . ?
C6 C7 C8 C10 85.04(16) . . . . ?
C2 C7 C8 C10 -89.63(15) . . . . ?
C6 C7 C8 C9 -151.77(13) . . . . ?
C2 C7 C8 C9 33.56(17) . . . . ?
C1 O2 C9 C12 163.14(11) . . . . ?
C1 O2 C9 C8 39.08(17) . . . . ?
C1 O2 C9 C11 -82.66(14) . . . . ?
C7 C8 C9 O2 -48.35(15) . . . . ?
C10 C8 C9 O2 72.63(15) . . . . ?
C7 C8 C9 C12 -168.25(11) . . . . ?
C10 C8 C9 C12 -47.27(16) . . . . ?
C7 C8 C9 C11 69.58(15) . . . . ?
C10 C8 C9 C11 -169.45(12) . . . . ?
O2 C9 C11 F2 178.83(11) . . . . ?
C12 C9 C11 F2 -67.91(14) . . . . ?
C8 C9 C11 F2 57.52(15) . . . . ?
O2 C9 C11 F3 57.31(15) . . . . ?
C12 C9 C11 F3 170.57(11) . . . . ?
C8 C9 C11 F3 -64.00(16) . . . . ?
O2 C9 C11 F1 -62.23(14) . . . . ?
C12 C9 C11 F1 51.03(15) . . . . ?
C8 C9 C11 F1 176.46(11) . . . . ?
O2 C9 C12 C13 8.29(17) . . . . ?
C8 C9 C12 C13 131.00(14) . . . . ?
C11 C9 C12 C13 -104.47(15) . . . . ?
O2 C9 C12 C17 -172.58(12) . . . . ?
C8 C9 C12 C17 -49.87(17) . . . . ?
C11 C9 C12 C17 74.66(16) . . . . ?
C17 C12 C13 C14 0.9(2) . . . . ?
C9 C12 C13 C14 179.99(13) . . . . ?
C12 C13 C14 C15 -0.3(2) . . . . ?
C13 C14 C15 C16 -0.3(2) . . . . ?
C14 C15 C16 C17 0.3(2) . . . . ?
C15 C16 C17 C12 0.3(2) . . . . ?
C13 C12 C17 C16 -0.8(2) . . . . ?
C9 C12 C17 C16 -179.99(13) . . . . ?
